data_8106583
loop_
_publ_author_name
'Okasha, Rawda M.'
'Amr, Abd El-Galil E.'
'El-Agrody, Ahmed M.'
'Al-Omar, Mohamed A.'
'Ghabbour, Hazem A.'

_publ_section_title
;
 Crystal structure of
 3-amino-8-methoxy-1-phenyl-1H-benzo[f]chromene-2-carbonitrile, C21H16N2O2
;
_journal_issue 3
_journal_name_full 'Zeitschrift f\"ur Kristallographie - New Crystal Structures'
_journal_page_first 497
_journal_page_last 499
_journal_paper_doi 10.1515/ncrs-2016-0338
_journal_volume 232
_journal_year 2017
_chemical_formula_sum 'C21 H16 N2 O2'
_chemical_formula_weight 328.36
_space_group_IT_number 2
_space_group_name_Hall '-P 1'
_space_group_name_H-M_alt 'P -1'
_symmetry_cell_setting triclinic
_symmetry_space_group_name_H-M 'P -1'
_atom_sites_solution_hydrogens geom
_atom_sites_solution_primary direct
_atom_sites_solution_secondary difmap
_cell_angle_alpha 95.747(2)
_cell_angle_beta 104.384(2)
_cell_angle_gamma 101.768(2)
_cell_formula_units_Z 2
_cell_length_a 8.5971(3)
_cell_length_b 9.8586(3)
_cell_length_c 10.6199(4)
_cell_measurement_reflns_used 1976
_cell_measurement_temperature 293(2)
_cell_measurement_theta_max 66.43
_cell_measurement_theta_min 4.35
_cell_volume 842.69(5)
_computing_cell_refinement 'Bruker SAINT'
_computing_data_collection 'Bruker APEX2'
_computing_data_reduction 'Bruker SAINT'
_computing_molecular_graphics 'Bruker SHELXTL'
_computing_publication_material 'Bruker SHELXTL'
_computing_structure_refinement 'SHELXL-2014 (Sheldrick 2014)'
_computing_structure_solution 'SHELXS-97 (Sheldrick 2008)'
_diffrn_ambient_temperature 293(2)
_diffrn_measured_fraction_theta_full 0.984
_diffrn_measured_fraction_theta_max 0.984
_diffrn_measurement_device_type 'Bruker APEX-II D8 venture'
_diffrn_measurement_method '\f and \w scans'
_diffrn_radiation_monochromator graphite
_diffrn_radiation_source 'fine-focus micro tube'
_diffrn_radiation_type CuK\a
_diffrn_radiation_wavelength 1.54178
_diffrn_reflns_av_R_equivalents 0.0616
_diffrn_reflns_av_sigmaI/netI 0.0660
_diffrn_reflns_limit_h_max 10
_diffrn_reflns_limit_h_min -9
_diffrn_reflns_limit_k_max 11
_diffrn_reflns_limit_k_min -11
_diffrn_reflns_limit_l_max 12
_diffrn_reflns_limit_l_min -12
_diffrn_reflns_number 8461
_diffrn_reflns_theta_full 66.72
_diffrn_reflns_theta_max 66.72
_diffrn_reflns_theta_min 4.35
_diffrn_standards_decay_% .
_diffrn_standards_interval_count .
_diffrn_standards_interval_time .
_diffrn_standards_number 0
_exptl_absorpt_coefficient_mu 0.677
_exptl_absorpt_correction_T_max 0.9280
_exptl_absorpt_correction_T_min 0.9160
_exptl_absorpt_correction_type multi-scan
_exptl_absorpt_process_details SADABS_Bruker_2014
_exptl_crystal_colour colourless
_exptl_crystal_density_diffrn 1.294
_exptl_crystal_density_method 'not measured'
_exptl_crystal_description block
_exptl_crystal_F_000 344
_exptl_crystal_size_max 0.13
_exptl_crystal_size_mid 0.12
_exptl_crystal_size_min 0.11
_refine_diff_density_max 0.139
_refine_diff_density_min -0.129
_refine_diff_density_rms 0.036
_refine_ls_extinction_coef 0.022(2)
_refine_ls_extinction_expression Fc^*^=kFc[1+0.001xFc^2^\l^3^/sin(2\q)]^-1/4^
_refine_ls_extinction_method SHELXL
_refine_ls_goodness_of_fit_ref 1.019
_refine_ls_hydrogen_treatment mixed
_refine_ls_matrix_type full
_refine_ls_number_parameters 236
_refine_ls_number_reflns 2941
_refine_ls_number_restraints 0
_refine_ls_restrained_S_all 1.019
_refine_ls_R_factor_all 0.0850
_refine_ls_R_factor_gt 0.0482
_refine_ls_shift/su_max 0.001
_refine_ls_shift/su_mean 0.000
_refine_ls_structure_factor_coef Fsqd
_refine_ls_weighting_details 'calc w=1/[\s^2^(Fo^2^)+(0.0680P)^2^+0.0000P] where P=(Fo^2^+2Fc^2^)/3'
_refine_ls_weighting_scheme calc
_refine_ls_wR_factor_gt 0.1187
_refine_ls_wR_factor_ref 0.1377
_reflns_number_gt 1905
_reflns_number_total 2941
_reflns_threshold_expression >2sigma(I)
_cod_data_source_file suppl_ncrs-2016-0338_suppl.cif
_cod_data_source_block global
_cod_original_sg_symbol_H-M P-1
_cod_database_code 8106583

loop_
_symmetry_equiv_pos_as_xyz
'x, y, z'
'-x, -y, -z'

loop_
_atom_site_label
_atom_site_type_symbol
_atom_site_fract_x
_atom_site_fract_y
_atom_site_fract_z
_atom_site_U_iso_or_equiv
_atom_site_adp_type
_atom_site_occupancy
_atom_site_symmetry_multiplicity
_atom_site_calc_flag
_atom_site_refinement_flags
_atom_site_disorder_assembly
_atom_site_disorder_group
O1 O 0.83623(18) 0.40865(14) 0.54328(13) 0.0528(4) Uani 1 1 d . . .
O2 O 0.3608(2) 0.87430(18) 0.12590(15) 0.0774(6) Uani 1 1 d . . .
N1 N 0.9375(3) 0.3536(2) 0.7395(2) 0.0589(6) Uani 1 1 d . . .
N2 N 0.8629(3) 0.6056(2) 0.97655(19) 0.0767(7) Uani 1 1 d . . .
C1 C 0.7481(2) 0.4836(2) 0.45874(18) 0.0439(5) Uani 1 1 d . . .
C2 C 0.7163(3) 0.4301(2) 0.32587(19) 0.0529(6) Uani 1 1 d . . .
H2A H 0.7503 0.3482 0.3004 0.063 Uiso 1 1 calc R . .
C3 C 0.6361(3) 0.4967(2) 0.23322(19) 0.0535(6) Uani 1 1 d . . .
H3A H 0.6170 0.4623 0.1425 0.064 Uiso 1 1 calc R . .
C4 C 0.5809(2) 0.6164(2) 0.27006(18) 0.0451(5) Uani 1 1 d . . .
C5 C 0.4962(3) 0.6851(2) 0.17349(19) 0.0518(6) Uani 1 1 d . . .
H5A H 0.4773 0.6514 0.0827 0.062 Uiso 1 1 calc R . .
C6 C 0.4422(3) 0.7989(2) 0.2102(2) 0.0543(6) Uani 1 1 d . . .
C7 C 0.4666(3) 0.8474(2) 0.3442(2) 0.0540(6) Uani 1 1 d . . .
H7A H 0.4250 0.9250 0.3693 0.065 Uiso 1 1 calc R . .
C8 C 0.5494(3) 0.7842(2) 0.4383(2) 0.0488(5) Uani 1 1 d . . .
H8A H 0.5667 0.8199 0.5285 0.059 Uiso 1 1 calc R . .
C9 C 0.6105(2) 0.6666(2) 0.40522(17) 0.0411(5) Uani 1 1 d . . .
C10 C 0.7004(2) 0.59975(19) 0.50236(17) 0.0399(5) Uani 1 1 d . . .
C11 C 0.7463(2) 0.65795(19) 0.64729(17) 0.0400(5) Uani 1 1 d . . .
H11A H 0.6430 0.6680 0.6705 0.048 Uiso 1 1 calc R . .
C12 C 0.8185(2) 0.5554(2) 0.72769(17) 0.0429(5) Uani 1 1 d . . .
C13 C 0.8640(2) 0.4439(2) 0.67517(18) 0.0441(5) Uani 1 1 d . . .
C14 C 0.8440(3) 0.5814(2) 0.8652(2) 0.0513(6) Uani 1 1 d . . .
C15 C 0.8674(2) 0.80160(19) 0.68330(18) 0.0416(5) Uani 1 1 d . . .
C16 C 0.8578(3) 0.9016(2) 0.7802(2) 0.0562(6) Uani 1 1 d . . .
H16A H 0.7704 0.8831 0.8207 0.067 Uiso 1 1 calc R . .
C17 C 0.9744(4) 1.0285(2) 0.8190(3) 0.0724(8) Uani 1 1 d . . .
H17A H 0.9669 1.0961 0.8861 0.087 Uiso 1 1 calc R . .
C18 C 1.0997(3) 1.0564(3) 0.7613(3) 0.0791(9) Uani 1 1 d . . .
H18A H 1.1796 1.1434 0.7882 0.095 Uiso 1 1 calc R . .
C19 C 1.1104(3) 0.9591(3) 0.6644(3) 0.0756(8) Uani 1 1 d . . .
H19A H 1.1975 0.9792 0.6239 0.091 Uiso 1 1 calc R . .
C20 C 0.9949(3) 0.8315(2) 0.6250(2) 0.0572(6) Uani 1 1 d . . .
H20A H 1.0034 0.7644 0.5578 0.069 Uiso 1 1 calc R . .
C21 C 0.3207(4) 0.8236(3) -0.0114(2) 0.1002(11) Uani 1 1 d . . .
H21A H 0.2560 0.8819 -0.0608 0.150 Uiso 1 1 calc R . .
H21B H 0.2557 0.7263 -0.0299 0.150 Uiso 1 1 calc R . .
H21C H 0.4227 0.8278 -0.0379 0.150 Uiso 1 1 calc R . .
H2N1 H 0.960(4) 0.284(3) 0.692(3) 0.099(10) Uiso 1 1 d . . .
H1N1 H 0.983(3) 0.377(3) 0.836(3) 0.091(9) Uiso 1 1 d . . .

loop_
_atom_site_aniso_label
_atom_site_aniso_U_11
_atom_site_aniso_U_22
_atom_site_aniso_U_33
_atom_site_aniso_U_23
_atom_site_aniso_U_13
_atom_site_aniso_U_12
O1 0.0652(10) 0.0563(9) 0.0408(8) 0.0097(7) 0.0073(6) 0.0313(7)
O2 0.0987(14) 0.0839(12) 0.0562(10) 0.0225(9) 0.0042(9) 0.0521(10)
N1 0.0730(14) 0.0546(12) 0.0473(12) 0.0119(10) 0.0013(10) 0.0284(10)
N2 0.1106(19) 0.0754(15) 0.0403(12) 0.0079(10) 0.0053(11) 0.0332(12)
C1 0.0458(12) 0.0484(12) 0.0378(11) 0.0092(9) 0.0064(8) 0.0171(9)
C2 0.0651(14) 0.0558(13) 0.0406(12) 0.0014(10) 0.0098(10) 0.0295(11)
C3 0.0619(14) 0.0616(14) 0.0365(11) 0.0026(10) 0.0071(9) 0.0241(11)
C4 0.0438(12) 0.0507(12) 0.0379(11) 0.0070(9) 0.0046(8) 0.0130(9)
C5 0.0548(13) 0.0603(14) 0.0370(11) 0.0091(10) 0.0041(9) 0.0167(10)
C6 0.0548(13) 0.0591(14) 0.0479(13) 0.0166(10) 0.0016(10) 0.0224(10)
C7 0.0566(14) 0.0526(13) 0.0523(13) 0.0072(10) 0.0052(10) 0.0247(10)
C8 0.0510(13) 0.0513(12) 0.0421(11) 0.0056(9) 0.0047(9) 0.0186(10)
C9 0.0381(11) 0.0433(11) 0.0378(11) 0.0067(9) 0.0036(8) 0.0092(8)
C10 0.0385(11) 0.0429(11) 0.0360(10) 0.0056(8) 0.0064(8) 0.0093(8)
C11 0.0411(11) 0.0442(11) 0.0345(10) 0.0082(8) 0.0075(8) 0.0121(8)
C12 0.0462(12) 0.0432(11) 0.0354(11) 0.0077(9) 0.0057(8) 0.0082(9)
C13 0.0473(12) 0.0439(12) 0.0365(11) 0.0085(9) 0.0040(8) 0.0085(9)
C14 0.0639(14) 0.0460(12) 0.0388(12) 0.0078(9) 0.0037(10) 0.0142(10)
C15 0.0455(12) 0.0407(11) 0.0383(10) 0.0106(9) 0.0044(8) 0.0165(9)
C16 0.0644(15) 0.0468(13) 0.0564(14) 0.0035(10) 0.0138(11) 0.0167(11)
C17 0.0826(19) 0.0419(14) 0.0774(18) -0.0023(12) -0.0028(14) 0.0168(13)
C18 0.0664(18) 0.0448(15) 0.107(2) 0.0212(15) -0.0080(15) 0.0041(12)
C19 0.0564(16) 0.0712(18) 0.098(2) 0.0321(16) 0.0205(14) 0.0056(13)
C20 0.0538(14) 0.0591(14) 0.0584(14) 0.0142(11) 0.0134(11) 0.0131(11)
C21 0.138(3) 0.121(3) 0.0508(16) 0.0273(16) 0.0002(16) 0.075(2)

loop_
_atom_type_symbol
_atom_type_description
_atom_type_scat_dispersion_real
_atom_type_scat_dispersion_imag
_atom_type_scat_source
C C 0.0181 0.0091 'International Tables Vol C Tables 4.2.6.8 and 6.1.1.4'
H H 0.0000 0.0000 'International Tables Vol C Tables 4.2.6.8 and 6.1.1.4'
N N 0.0311 0.0180 'International Tables Vol C Tables 4.2.6.8 and 6.1.1.4'
O O 0.0492 0.0322 'International Tables Vol C Tables 4.2.6.8 and 6.1.1.4'

loop_
_geom_angle_atom_site_label_1
_geom_angle_atom_site_label_2
_geom_angle_atom_site_label_3
_geom_angle
_geom_angle_site_symmetry_1
_geom_angle_site_symmetry_3
C13 O1 C1 119.00(15) . .
C6 O2 C21 117.2(2) . .
C13 N1 H2N1 117.9(19) . .
C13 N1 H1N1 118.7(16) . .
H2N1 N1 H1N1 122(3) . .
C10 C1 C2 123.45(18) . .
C10 C1 O1 123.12(17) . .
C2 C1 O1 113.43(17) . .
C3 C2 C1 119.19(19) . .
C3 C2 H2A 120.4 . .
C1 C2 H2A 120.4 . .
C2 C3 C4 120.90(19) . .
C2 C3 H3A 119.6 . .
C4 C3 H3A 119.6 . .
C9 C4 C3 118.95(18) . .
C9 C4 C5 120.16(19) . .
C3 C4 C5 120.89(18) . .
C6 C5 C4 120.29(19) . .
C6 C5 H5A 119.9 . .
C4 C5 H5A 119.9 . .
C5 C6 O2 125.4(2) . .
C5 C6 C7 120.09(19) . .
O2 C6 C7 114.5(2) . .
C8 C7 C6 120.5(2) . .
C8 C7 H7A 119.7 . .
C6 C7 H7A 119.7 . .
C7 C8 C9 121.6(2) . .
C7 C8 H8A 119.2 . .
C9 C8 H8A 119.2 . .
C4 C9 C8 117.34(17) . .
C4 C9 C10 120.03(18) . .
C8 C9 C10 122.62(18) . .
C1 C10 C9 117.41(17) . .
C1 C10 C11 121.23(17) . .
C9 C10 C11 121.33(17) . .
C10 C11 C12 109.72(16) . .
C10 C11 C15 112.99(15) . .
C12 C11 C15 109.87(15) . .
C10 C11 H11A 108.0 . .
C12 C11 H11A 108.0 . .
C15 C11 H11A 108.0 . .
C13 C12 C14 118.74(18) . .
C13 C12 C11 123.63(17) . .
C14 C12 C11 117.59(17) . .
N1 C13 C12 127.48(19) . .
N1 C13 O1 110.50(18) . .
C12 C13 O1 122.01(17) . .
N2 C14 C12 178.2(2) . .
C16 C15 C20 118.6(2) . .
C16 C15 C11 120.72(19) . .
C20 C15 C11 120.59(18) . .
C15 C16 C17 120.7(2) . .
C15 C16 H16A 119.7 . .
C17 C16 H16A 119.7 . .
C18 C17 C16 120.2(2) . .
C18 C17 H17A 119.9 . .
C16 C17 H17A 119.9 . .
C17 C18 C19 119.9(2) . .
C17 C18 H18A 120.0 . .
C19 C18 H18A 120.0 . .
C18 C19 C20 120.5(3) . .
C18 C19 H19A 119.8 . .
C20 C19 H19A 119.8 . .
C15 C20 C19 120.1(2) . .
C15 C20 H20A 119.9 . .
C19 C20 H20A 119.9 . .
O2 C21 H21A 109.5 . .
O2 C21 H21B 109.5 . .
H21A C21 H21B 109.5 . .
O2 C21 H21C 109.5 . .
H21A C21 H21C 109.5 . .
H21B C21 H21C 109.5 . .

loop_
_geom_bond_atom_site_label_1
_geom_bond_atom_site_label_2
_geom_bond_distance
_geom_bond_site_symmetry_2
O1 C13 1.357(2) .
O1 C1 1.396(2) .
O2 C6 1.370(2) .
O2 C21 1.424(3) .
N1 C13 1.340(3) .
N1 H2N1 0.90(3) .
N1 H1N1 0.98(3) .
N2 C14 1.147(2) .
C1 C10 1.369(3) .
C1 C2 1.395(3) .
C2 C3 1.361(3) .
C2 H2A 0.9500 .
C3 C4 1.414(3) .
C3 H3A 0.9500 .
C4 C9 1.412(3) .
C4 C5 1.418(3) .
C5 C6 1.357(3) .
C5 H5A 0.9500 .
C6 C7 1.405(3) .
C7 C8 1.358(3) .
C7 H7A 0.9500 .
C8 C9 1.416(3) .
C8 H8A 0.9500 .
C9 C10 1.430(3) .
C10 C11 1.511(2) .
C11 C12 1.517(2) .
C11 C15 1.525(3) .
C11 H11A 1.0000 .
C12 C13 1.354(3) .
C12 C14 1.410(3) .
C15 C16 1.382(3) .
C15 C20 1.384(3) .
C16 C17 1.385(3) .
C16 H16A 0.9500 .
C17 C18 1.361(4) .
C17 H17A 0.9500 .
C18 C19 1.368(4) .
C18 H18A 0.9500 .
C19 C20 1.387(3) .
C19 H19A 0.9500 .
C20 H20A 0.9500 .
C21 H21A 0.9800 .
C21 H21B 0.9800 .
C21 H21C 0.9800 .

loop_
_geom_torsion_atom_site_label_1
_geom_torsion_atom_site_label_2
_geom_torsion_atom_site_label_3
_geom_torsion_atom_site_label_4
_geom_torsion
_geom_torsion_site_symmetry_1
_geom_torsion_site_symmetry_2
_geom_torsion_site_symmetry_3
_geom_torsion_site_symmetry_4
C13 O1 C1 C10 6.0(3) . . . .
C13 O1 C1 C2 -175.08(17) . . . .
C10 C1 C2 C3 1.1(3) . . . .
O1 C1 C2 C3 -177.81(19) . . . .
C1 C2 C3 C4 -1.8(3) . . . .
C2 C3 C4 C9 0.1(3) . . . .
C2 C3 C4 C5 -179.5(2) . . . .
C9 C4 C5 C6 -0.4(3) . . . .
C3 C4 C5 C6 179.2(2) . . . .
C4 C5 C6 O2 179.3(2) . . . .
C4 C5 C6 C7 -1.4(3) . . . .
C21 O2 C6 C5 4.2(4) . . . .
C21 O2 C6 C7 -175.1(2) . . . .
C5 C6 C7 C8 2.3(4) . . . .
O2 C6 C7 C8 -178.32(19) . . . .
C6 C7 C8 C9 -1.3(3) . . . .
C3 C4 C9 C8 -178.3(2) . . . .
C5 C4 C9 C8 1.4(3) . . . .
C3 C4 C9 C10 2.3(3) . . . .
C5 C4 C9 C10 -178.02(19) . . . .
C7 C8 C9 C4 -0.5(3) . . . .
C7 C8 C9 C10 178.87(19) . . . .
C2 C1 C10 C9 1.3(3) . . . .
O1 C1 C10 C9 -179.89(17) . . . .
C2 C1 C10 C11 -176.58(19) . . . .
O1 C1 C10 C11 2.2(3) . . . .
C4 C9 C10 C1 -3.0(3) . . . .
C8 C9 C10 C1 177.66(19) . . . .
C4 C9 C10 C11 174.90(17) . . . .
C8 C9 C10 C11 -4.4(3) . . . .
C1 C10 C11 C12 -10.3(3) . . . .
C9 C10 C11 C12 171.89(17) . . . .
C1 C10 C11 C15 112.7(2) . . . .
C9 C10 C11 C15 -65.1(2) . . . .
C10 C11 C12 C13 12.1(3) . . . .
C15 C11 C12 C13 -112.7(2) . . . .
C10 C11 C12 C14 -170.12(17) . . . .
C15 C11 C12 C14 65.1(2) . . . .
C14 C12 C13 N1 -2.2(3) . . . .
C11 C12 C13 N1 175.63(19) . . . .
C14 C12 C13 O1 176.89(18) . . . .
C11 C12 C13 O1 -5.3(3) . . . .
C1 O1 C13 N1 174.75(17) . . . .
C1 O1 C13 C12 -4.5(3) . . . .
C13 C12 C14 N2 -178(100) . . . .
C11 C12 C14 N2 4(8) . . . .
C10 C11 C15 C16 144.82(18) . . . .
C12 C11 C15 C16 -92.3(2) . . . .
C10 C11 C15 C20 -39.0(2) . . . .
C12 C11 C15 C20 83.9(2) . . . .
C20 C15 C16 C17 -0.6(3) . . . .
C11 C15 C16 C17 175.65(19) . . . .
C15 C16 C17 C18 0.4(4) . . . .
C16 C17 C18 C19 0.2(4) . . . .
C17 C18 C19 C20 -0.4(4) . . . .
C16 C15 C20 C19 0.4(3) . . . .
C11 C15 C20 C19 -175.91(19) . . . .
C18 C19 C20 C15 0.2(4) . . . .
